data_1576683
loop_
_publ_author_name
'Righetti, Gianluca'
'Koidan, Georgyi'
'Filimonchuk, Sergiy L.'
'Shishkina, Svitlana'
'Kostyuk, Aleksandr'
'Albrecht, Martin'

_publ_section_title
;
 Ligand flexibility as a concept to unlock catalytic activity: acyclic
 carbenes for base-free transfer ruthenium hydrogenation catalysis.
;
_journal_issue 8
_journal_name_full 'Chemical science'
_journal_page_first 4325
_journal_page_last 4331
_journal_paper_doi 10.1039/d5sc08206d
_journal_volume 17
_journal_year 2026
_chemical_formula_moiety 'C13 H22 Cl2 N2 Ru'
_chemical_formula_sum 'C13 H22 Cl2 N2 Ru'
_chemical_formula_weight 378.29
_space_group_IT_number 2
_space_group_name_Hall '-P 1'
_space_group_name_H-M_alt 'P -1'
_symmetry_cell_setting triclinic
_symmetry_Int_Tables_number 2
_symmetry_space_group_name_Hall '-P 1'
_symmetry_space_group_name_H-M 'P -1'
_atom_sites_solution_hydrogens mixed
_atom_sites_solution_primary dual
_audit_creation_date 2025-03-25T12:18:43-00:00
_audit_update_record
;
2025-09-11 deposited with the CCDC.	2025-12-29 downloaded from the CCDC.
;
_cell_angle_alpha 69.794(3)
_cell_angle_beta 68.844(3)
_cell_angle_gamma 78.767(3)
_cell_formula_units_Z 2
_cell_length_a 8.0151(3)
_cell_length_b 10.3158(4)
_cell_length_c 10.4456(3)
_cell_measurement_reflns_used 22849
_cell_measurement_temperature 173.00(10)
_cell_measurement_theta_max 80.101
_cell_measurement_theta_min 4.581
_cell_volume 753.45(5)
_computing_cell_refinement 'CrysAlisPro 1.171.43.143a (Rigaku OD, 2024)'
_computing_data_collection 'CrysAlisPro system (CCD 43.143a 64-bit (release 25-10-2024))'
_computing_data_reduction 'CrysAlisPro 1.171.43.143a (Rigaku OD, 2024)'
_computing_molecular_graphics 'Olex2 1.3 (Dolomanov et al., 2009)'
_computing_publication_material 'Olex2 1.3 (Dolomanov et al., 2009)'
_computing_structure_refinement 'SHELXL 2019/3 (Sheldrick, 2015)'
_computing_structure_solution 'SHELXT 2018/2 (Sheldrick, 2018)'
_diffrn_ambient_environment N~2~
_diffrn_ambient_temperature 173.00(10)
_diffrn_detector 'Hybrid Pixel Array Detector'
_diffrn_detector_area_resol_mean 10
_diffrn_detector_type HyPix
_diffrn_measured_fraction_theta_full 0.999
_diffrn_measured_fraction_theta_max 0.994
_diffrn_measurement_details
;
        List of Runs (angles in degrees, time in seconds):
  # Type    Start    End  Width  t~exp~   \w     \q     \k     \f   Frames
#--------------------------------------------------------------------------
  1  \w    -13.00  14.00   0.50    0.10    --   18.00 102.00-128.20   54
  2  \w      2.00  28.00   0.50    0.10    --   30.00  97.00-124.94   52
  3  \w      7.00  34.00   0.50    0.10    --   34.00  93.00 -50.28   54
  4  \w     -1.00  29.00   0.50    0.10    --   26.00  96.00  -8.65   60
  5  \w    -21.00   7.00   0.50    0.10    --   10.00 103.00  62.12   56
  6  \w     30.00 121.00   0.50    0.10    --   49.74  77.00  60.00  182
  7  \w     30.00 121.00   0.50    0.10    --   49.74  77.00 120.00  182
  8  \w     30.00 121.00   0.50    0.10    --   49.74  77.00 150.00  182
  9  \w     41.00 121.00   0.50    0.10    --   49.74  50.00  86.00  160
 10  \w     41.00 121.00   0.50    0.10    --   49.74  50.00  86.00  160
 11  \w     30.00 121.00   0.50    0.10    --   49.74  77.00-150.00  182
 12  \w    133.00 175.00   0.50    0.30    --  111.50  77.00  60.00   84
 13  \w    146.00 173.00   0.50    0.30    --  111.50  77.00 120.00   54
 14  \w    100.00 142.00   0.50    0.30    --  111.50  77.00 120.00   84
 15  \w     92.00 130.00   0.50    0.30    --  111.50  77.00  60.00   76
 16  \w     93.00 124.00   0.50    0.30    --  111.50  77.00  30.00   62
 17  \w    129.00 165.00   0.50    0.30    --  111.50  77.00  30.00   72
 18  \w    135.00 172.00   0.50    0.30    --  111.50  77.00   0.00   74
 19  \w     94.00 119.00   0.50    0.30    --  111.50  77.00   0.00   50
 20  \w     93.00 163.00   0.50    0.30    --  111.50  77.00  90.00  140
 21  \w     92.00 157.00   0.50    0.30    --  111.50  77.00 150.00  130
 22  \w     92.00 132.00   0.50    0.30    --  111.50  77.00 -90.00   80
 23  \w     93.00 148.00   0.50    0.30    --  111.50  77.00-150.00  110
 24  \w    100.00 166.00   0.50    0.30    --  111.50  77.00-180.00  132
 25  \w     97.00 177.00   0.50    0.30    --  111.50  77.00 -60.00  160
 26  \w     35.00 125.00   0.50    0.10    --   54.00  75.00   3.29  180
 27  \w     51.00  78.00   0.50    0.10    --   70.00  75.00 102.55   54
 28  \w     40.00  68.00   0.50    0.10    --   58.00  76.00 134.95   56
 29  \w     47.00  74.00   0.50    0.10    --   66.00  75.00 168.59   54
 30  \w    106.00 133.00   0.50    0.10    --   66.00  75.00 168.59   54
 31  \w     40.00  72.00   0.50    0.10    --   58.00  74.00  13.34   64
 32  \w     36.00 125.00   0.50    0.10    --   54.00  73.00 -16.36  178
 33  \w     36.00 125.00   0.50    0.10    --   54.00  73.00 -72.36  178
 34  \w     42.00  74.00   0.50    0.10    --   58.00  72.00-121.01   64
 35  \w     48.00  79.00   0.50    0.10    --   66.00  74.00-165.08   62
 36  \w     49.00  76.00   0.50    0.10    --   66.00  74.00 -76.22   54
 37  \w    101.00 130.00   0.50    0.30    --  111.50  61.00 -90.00   58
 38  \w    135.00 177.00   0.50    0.30    --  111.50  61.00 -90.00   84
 39  \w    103.00 174.00   0.50    0.30    --  111.50  61.00-120.00  142
 40  \w    104.00 152.00   0.50    0.30    --  111.50  61.00 -60.00   96
 41  \w    100.00 146.00   0.50    0.30    --  111.50  61.00  60.00   92
 42  \w    104.00 154.00   0.50    0.30    --  111.50  61.00 150.00  100
 43  \w    141.00 168.00   0.50    0.30    --  111.50  61.00 120.00   54
 44  \w     50.00  77.00   0.50    0.10    --   66.00  69.00  87.47   54
 45  \w     43.00  68.00   0.50    0.10    --   58.00  69.00  61.98   50
 46  \w    102.00 138.00   0.50    0.30    --  111.50  61.00 120.00   72
 47  \w    101.00 148.00   0.50    0.30    --  111.50  61.00  90.00   94
 48  \w    102.00 177.00   0.50    0.30    --  111.50  50.00  86.00  150
 49  \w    142.00 169.00   0.50    0.30    --  111.50  45.00  30.00   54
 50  \w    127.00 175.00   0.50    0.30    --  111.50  45.00   0.00   96
 51  \w    114.00 173.00   0.50    0.30    --  111.50  61.00 -30.00  118
 52  \w    104.00 148.00   0.50    0.30    --  111.50  45.00 -90.00   88
 53  \w    102.00 173.00   0.50    0.30    --  111.50  61.00-150.00  142
 54  \w    100.00 133.00   0.50    0.30    --  111.50  61.00-180.00   66
 55  \w     81.00 118.00   0.50    0.30    --  111.50   0.00 -90.00   74
 56  \w    -21.00  57.00   0.50    0.10    --   49.74 -50.00 -60.00  156
 57  \w     42.00  84.00   0.50    0.30    --  111.50 -77.00 -90.00   84
 58  \w     45.00 100.00   0.50    0.30    --  111.50 -77.00  90.00  110
 59  \w     41.00  83.00   0.50    0.30    --  111.50 -77.00 150.00   84
 60  \w     45.00  87.00   0.50    0.30    --  111.50 -77.00 120.00   84
 61  \w     41.00  68.00   0.50    0.30    --  111.50 -77.00  60.00   54
 62  \w     43.00  68.00   0.50    0.30    --  111.50 -61.00   0.00   50
 63  \w     78.00 103.00   0.50    0.30    --  111.50 -77.00   0.00   50
 64  \w     60.00  88.00   0.50    0.30    --  111.50 -77.00-180.00   56
 65  \w     41.00  69.00   0.50    0.30    --  111.50 -61.00-180.00   56
 66  \w     34.00  92.00   0.50    0.10    --   49.74-125.00-180.00  116
 67  \w     45.00 111.00   0.50    0.30    --  111.50-125.00 -90.00  132
 68  \w     46.00 109.00   0.50    0.30    --  111.50-125.00 -60.00  126
 69  \w     65.00 108.00   0.50    0.30    --  111.50-108.00-168.64   86
 70  \w     43.00 109.00   0.50    0.30    --  111.50-125.00   0.00  132
 71  \w     43.00  76.00   0.50    0.30    --  111.50-106.00  31.52   66
 72  \w     81.00 108.00   0.50    0.30    --  111.50-106.00  31.52   54
 73  \w     44.00  71.00   0.50    0.30    --  111.50-125.00 150.00   54
 74  \w     86.00 111.00   0.50    0.30    --  111.50-125.00 150.00   50
 75  \w     73.00 100.00   0.50    0.30    --  111.50 -94.00  90.00   54
 76  \w     69.00  96.00   0.50    0.30    --  111.50 -94.00  60.00   54
 77  \w     42.00  71.00   0.50    0.30    --  111.50 -94.00  90.00   58
 78  \w     60.00 101.00   0.50    0.30    --  111.50 -94.00   0.00   82
 79  \w     71.00 106.00   0.50    0.30    --  111.50 -94.00 -30.00   70
 80  \w     57.00 104.00   0.50    0.30    --  111.50 -94.00 -90.00   94
 81  \w     65.00  93.00   0.50    0.30    --  111.50 -94.00-180.00   56
 82  \w   -120.00 -30.00   0.50    0.10    --  -49.74 -77.00 120.00  180
 83  \w   -120.00 -30.00   0.50    0.10    --  -49.74 -77.00 120.00  180
 84  \w   -120.00 -40.00   0.50    0.10    --  -49.74 -50.00 -60.00  160
 85  \w   -120.00 -40.00   0.50    0.10    --  -49.74 -50.00 -60.00  160
 86  \w   -120.00 -30.00   0.50    0.10    --  -49.74 -77.00 -90.00  180
 87  \w   -120.00 -30.00   0.50    0.10    --  -49.74 -77.00 -90.00  180
 88  \w   -121.00 -46.00   0.50    0.10    --  -49.74 -26.00  11.24  150
 89  \w   -121.00 -46.00   0.50    0.10    --  -49.74 -26.00  11.24  150
 90  \w   -121.00 -45.00   0.50    0.10    --  -49.74 -19.00-180.00  152
 91  \w   -121.00 -45.00   0.50    0.10    --  -49.74 -19.00-180.00  152
 92  \w   -104.00 -77.00   0.50    0.30    --  -90.00 -77.00-120.00   54
 93  \w    -97.00 -70.00   0.50    0.30    --  -90.00 -77.00-150.00   54
 94  \w   -161.00-123.00   0.50    0.30    --  -90.00 -77.00-150.00   76
 95  \w   -159.00-132.00   0.50    0.30    --  -90.00 -77.00-120.00   54
 96  \w   -143.00-116.00   0.50    0.30    --  -90.00 -77.00 -60.00   54
 97  \w    -97.00 -71.00   0.50    0.30    --  -90.00 -75.00-107.83   52
 98  \w    -97.00 -70.00   0.50    0.30    --  -90.00 -77.00 -60.00   54
 99  \w   -113.00 -72.00   0.50    0.30    --  -90.00 -74.00  44.51   82
100  \w   -117.00 -72.00   0.50    0.30    --  -90.00 -73.00  16.98   90
101  \w   -152.00-125.00   0.50    0.30    --  -90.00 -74.00  44.51   54
102  \w    -97.00 -70.00   0.50    0.30    --  -90.00 -77.00 150.00   54
103  \w    -85.00 -60.00   0.50    0.10    --  -78.00 -72.00 115.99   50
104  \w   -117.00 -70.00   0.50    0.30    --  -90.00 -77.00 120.00   94
105  \w    -86.00 -60.00   0.50    0.10    --  -78.00 -72.00  17.62   52
106  \w   -103.00 -73.00   0.50    0.30    --  -90.00 -72.00 -10.79   60
107  \w   -109.00 -72.00   0.50    0.30    --  -90.00 -72.00  89.09   74
108  \w   -160.00-110.00   0.50    0.30    --  -90.00 -72.00 -10.79  100
109  \w    -96.00 -69.00   0.50    0.30    --  -86.00 -71.00  61.61   54
110  \w    -85.00 -58.00   0.50    0.10    --  -74.00 -71.00  56.35   54
111  \w    -91.00 -65.00   0.50    0.30    --  -82.00 -71.00 -12.13   52
112  \w    -99.00 -72.00   0.50    0.30    --  -90.00 -72.00 -35.77   54
113  \w   -101.00 -74.00   0.50    0.30    --  -90.00 -67.00 -56.05   54
114  \w    -99.00 -72.00   0.50    0.30    --  -90.00 -72.00 -85.83   54
115  \w    -82.00 -55.00   0.50    0.10    --  -70.00 -66.00-154.99   54
116  \w    -83.00 -56.00   0.50    0.10    --  -74.00 -73.00-176.10   54
117  \w   -107.00 -80.00   0.50    0.30    --  -90.00 -65.00-178.09   54
118  \w   -150.00-123.00   0.50    0.30    --  -90.00 -67.00 -56.05   54
119  \w    -88.00 -61.00   0.50    0.10    --  -74.00 -63.00-131.75   54
120  \w    -90.00 -64.00   0.50    0.10    --  -78.00 -64.00 -49.95   52
121  \w    -83.00 -53.00   0.50    0.10    --  -66.00 -62.00 -52.60   60
122  \w   -100.00 -69.00   0.50    0.30    --  -82.00 -65.00  -9.55   62
123  \w    -93.00 -61.00   0.50    0.10    --  -74.00 -60.00 -74.02   64
124  \w    -87.00 -52.00   0.50    0.10    --  -66.00 -65.00  13.15   70
125  \w    -95.00 -68.00   0.50    0.30    --  -82.00 -64.00  81.00   54
126  \w    -90.00 -63.00   0.50    0.10    --  -74.00 -62.00 113.68   54
127  \w    -89.00 -63.00   0.50    0.10    --  -74.00 -56.00 113.44   52
128  \w   -100.00 -73.00   0.50    0.30    --  -82.00 -59.00 152.28   54
129  \w    -84.00 -57.00   0.50    0.10    --  -66.00 -57.00  66.12   54
130  \w   -105.00 -78.00   0.50    0.30    --  -90.00 -57.00-162.57   54
131  \w   -161.00 -81.00   0.50    0.30    --  -90.00 -50.00 -60.00  160
132  \w    -48.00 -20.00   0.50    0.30    --  -90.00  45.00 -60.00   56
133  \w    -60.00  22.00   0.50    0.10    --  -30.00 100.00  69.32  164
134  \w    -57.00  22.00   0.50    0.10    --  -49.74  50.00  86.00  158
135  \w    -57.00 -18.00   0.50    0.30    --  -90.00  50.00  86.00   78
136  \w    -70.00 -19.00   0.50    0.30    --  -90.00  61.00-180.00  102
;
_diffrn_measurement_device 'four-circle diffractometer'
_diffrn_measurement_device_type 'XtaLAB Synergy, Dualflex, HyPix'
_diffrn_measurement_method '\w scans'
_diffrn_orient_matrix_type 'CrysAlisPro convention (1999,Acta A55,543-557)'
_diffrn_orient_matrix_UB_11 -0.1560099
_diffrn_orient_matrix_UB_12 0.0952801
_diffrn_orient_matrix_UB_13 -0.044709
_diffrn_orient_matrix_UB_21 0.1114026
_diffrn_orient_matrix_UB_22 0.0219147
_diffrn_orient_matrix_UB_23 -0.1596709
_diffrn_orient_matrix_UB_31 -0.0774718
_diffrn_orient_matrix_UB_32 -0.12621
_diffrn_orient_matrix_UB_33 0.0016037
_diffrn_radiation_monochromator mirror
_diffrn_radiation_probe x-ray
_diffrn_radiation_type 'Cu K\a'
_diffrn_radiation_wavelength 1.54184
_diffrn_reflns_av_R_equivalents 0.0452
_diffrn_reflns_av_unetI/netI 0.0169
_diffrn_reflns_Laue_measured_fraction_full 0.999
_diffrn_reflns_Laue_measured_fraction_max 0.994
_diffrn_reflns_limit_h_max 9
_diffrn_reflns_limit_h_min -10
_diffrn_reflns_limit_k_max 12
_diffrn_reflns_limit_k_min -12
_diffrn_reflns_limit_l_max 13
_diffrn_reflns_limit_l_min -13
_diffrn_reflns_number 30311
_diffrn_reflns_point_group_measured_fraction_full 0.999
_diffrn_reflns_point_group_measured_fraction_max 0.994
_diffrn_reflns_theta_full 67.684
_diffrn_reflns_theta_max 74.502
_diffrn_reflns_theta_min 4.582
_diffrn_source 'micro-focus sealed X-ray tube'
_diffrn_source_type 'PhotonJet (Cu) X-ray Source'
_exptl_absorpt_coefficient_mu 11.549
_exptl_absorpt_correction_T_max 0.483
_exptl_absorpt_correction_T_min 0.273
_exptl_absorpt_correction_type analytical
_exptl_absorpt_process_details
;
        CrysAlisPro 1.171.43.143a (Rigaku Oxford Diffraction, 2024)
Analytical numeric absorption correction using a multifaceted crystal
        model based on expressions derived by R.C. Clark & J.S. Reid.
        (Clark, R. C. & Reid, J. S. (1995). Acta Cryst. A51, 887-897)
        Empirical absorption correction using spherical harmonics,
        implemented in SCALE3 ABSPACK scaling algorithm.
;
_exptl_crystal_colour red
_exptl_crystal_density_diffrn 1.667
_exptl_crystal_description irregular
_exptl_crystal_F_000 384
_exptl_crystal_size_max 0.169
_exptl_crystal_size_mid 0.124
_exptl_crystal_size_min 0.085
_refine_diff_density_max 1
_refine_diff_density_min -0.876
_refine_diff_density_rms 0.088
_refine_ls_extinction_method none
_refine_ls_goodness_of_fit_ref 1.081
_refine_ls_hydrogen_treatment mixed
_refine_ls_matrix_type full
_refine_ls_number_parameters 176
_refine_ls_number_reflns 3054
_refine_ls_number_restraints 0
_refine_ls_restrained_S_all 1.081
_refine_ls_R_factor_all 0.0272
_refine_ls_R_factor_gt 0.0269
_refine_ls_shift/su_max 0.001
_refine_ls_shift/su_mean 0
_refine_ls_structure_factor_coef Fsqd
_refine_ls_weighting_details 'w=1/[\s^2^(Fo^2^)+(0.0495P)^2^+0.4115P] where P=(Fo^2^+2Fc^2^)/3'
_refine_ls_weighting_scheme calc
_refine_ls_wR_factor_gt 0.0721
_refine_ls_wR_factor_ref 0.0724
_reflns_Friedel_coverage 0
_reflns_number_gt 3003
_reflns_number_total 3054
_reflns_threshold_expression 'I > 2\s(I)'
_cod_data_source_file d5sc08206d2.cif
_cod_data_source_block Ru-6
_cod_depositor_comments 'Adding full bibliography for 1576683--1576688.cif.'
_cod_original_cell_volume 753.44(5)
_cod_database_code 1576683
_shelx_estimated_absorpt_t_min 0.244
_shelx_estimated_absorpt_t_max 0.458
_oxdiff_exptl_absorpt_empirical_details
;
        Empirical correction (ABSPACK) includes:
        - Absorption correction using spherical harmonics
        - Frame scaling
        - Detector area scaling
;
_oxdiff_exptl_absorpt_empirical_full_max 1.766
_oxdiff_exptl_absorpt_empirical_full_min 0.565
_shelx_shelxl_version_number 2019/3
_olex2_refinement_description
;
        1. Fixed Uiso
 At 1.2 times of:
  All C(H) groups
 At 1.5 times of:
  All C(H,H,H) groups
        2.a Ternary CH refined with riding coordinates:
 C11(H11)
        2.b Aromatic/amide H refined with riding coordinates:
 C8(H8), C9(H9), C5(H5), C6(H6)
        2.c Idealised Me refined as rotating group:
 C2(H2A,H2B,H2C), C3(H3A,H3B,H3C), C12(H12A,H12B,H12C), C10(H10A,H10B,H10C),
 C13(H13A,H13B,H13C)
;

loop_
_symmetry_equiv_pos_as_xyz
'x, y, z'
'-x, -y, -z'

loop_
_atom_site_label
_atom_site_type_symbol
_atom_site_fract_x
_atom_site_fract_y
_atom_site_fract_z
_atom_site_U_iso_or_equiv
_atom_site_adp_type
_atom_site_occupancy
_atom_site_site_symmetry_order
_atom_site_calc_flag
_atom_site_refinement_flags_posn
_atom_site_refinement_flags_adp
_atom_site_refinement_flags_occupancy
_atom_site_disorder_assembly
_atom_site_disorder_group
Ru1 Ru 0.66058(2) 0.74054(2) 0.63810(2) 0.02435(9) Uani 1 1 d . . . . .
Cl2 Cl 0.41397(8) 0.69739(6) 0.57818(6) 0.03252(14) Uani 1 1 d . . . . .
Cl1 Cl 0.43127(8) 0.79607(6) 0.84354(6) 0.03414(14) Uani 1 1 d . . . . .
N2 N 0.6289(3) 0.4416(2) 0.7066(2) 0.0303(4) Uani 1 1 d . . . . .
N1 N 0.6999(3) 0.4783(2) 0.8808(2) 0.0300(4) Uani 1 1 d . . . . .
C1 C 0.6615(3) 0.5326(2) 0.7581(2) 0.0269(5) Uani 1 1 d . . . . .
C8 C 0.7320(3) 0.9270(3) 0.4415(3) 0.0294(5) Uani 1 1 d . . . . .
H8 H 0.663787 0.990594 0.385041 0.035 Uiso 1 1 calc R U . . .
C7 C 0.8147(3) 0.8020(3) 0.4080(2) 0.0278(5) Uani 1 1 d . . . . .
C9 C 0.7496(4) 0.9572(3) 0.5557(3) 0.0318(5) Uani 1 1 d . . . . .
H9 H 0.691539 1.040233 0.577154 0.038 Uiso 1 1 calc R U . . .
C5 C 0.9454(3) 0.7461(3) 0.6030(3) 0.0308(5) Uani 1 1 d . . . . .
H5 H 1.02082 0.68634 0.655078 0.037 Uiso 1 1 calc R U . . .
C11 C 0.7840(4) 0.7734(3) 0.2856(3) 0.0325(5) Uani 1 1 d . . . . .
H11 H 0.653213 0.795658 0.297286 0.039 Uiso 1 1 calc R U . . .
C6 C 0.9264(3) 0.7137(3) 0.4869(3) 0.0291(5) Uani 1 1 d . . . . .
H6 H 0.988749 0.632829 0.462542 0.035 Uiso 1 1 calc R U . . .
C4 C 0.8542(3) 0.8649(3) 0.6415(3) 0.0317(5) Uani 1 1 d . . . . .
C2 C 0.7553(4) 0.5511(3) 0.9538(3) 0.0327(5) Uani 1 1 d . . . . .
H2A H 0.886267 0.552285 0.917584 0.049 Uiso 1 1 calc R U . . .
H2B H 0.716651 0.503733 1.057537 0.049 Uiso 1 1 calc R U . . .
H2C H 0.700299 0.646488 0.935401 0.049 Uiso 1 1 calc R U . . .
C3 C 0.6328(4) 0.2921(3) 0.7702(3) 0.0331(5) Uani 1 1 d . . . . .
H3A H 0.627071 0.249438 0.701552 0.05 Uiso 1 1 calc R U . . .
H3B H 0.529853 0.268435 0.858078 0.05 Uiso 1 1 calc R U . . .
H3C H 0.744285 0.257629 0.793879 0.05 Uiso 1 1 calc R U . . .
C12 C 0.8859(4) 0.8718(3) 0.1413(3) 0.0403(6) Uani 1 1 d . . . . .
H12A H 0.853443 0.967738 0.143971 0.06 Uiso 1 1 calc R U . . .
H12B H 0.854042 0.86042 0.063851 0.06 Uiso 1 1 calc R U . . .
H12C H 1.015321 0.850345 0.123808 0.06 Uiso 1 1 calc R U . . .
C10 C 0.8676(4) 0.8998(3) 0.7660(3) 0.0421(6) Uani 1 1 d . . . . .
H10A H 0.74773 0.904897 0.836006 0.063 Uiso 1 1 calc R U . . .
H10B H 0.918562 0.989454 0.73068 0.063 Uiso 1 1 calc R U . . .
H10C H 0.945219 0.82787 0.812178 0.063 Uiso 1 1 calc R U . . .
C13 C 0.8281(4) 0.6226(3) 0.2868(3) 0.0418(6) Uani 1 1 d . . . . .
H13A H 0.957869 0.599644 0.26497 0.063 Uiso 1 1 calc R U . . .
H13B H 0.788876 0.608626 0.214155 0.063 Uiso 1 1 calc R U . . .
H13C H 0.765779 0.562374 0.382095 0.063 Uiso 1 1 calc R U . . .
H1 H 0.677(4) 0.398(3) 0.927(3) 0.026(7) Uiso 1 1 d . . . . .
H2 H 0.585(4) 0.477(3) 0.643(3) 0.032(8) Uiso 1 1 d . . . . .

loop_
_atom_site_aniso_label
_atom_site_aniso_U_11
_atom_site_aniso_U_22
_atom_site_aniso_U_33
_atom_site_aniso_U_23
_atom_site_aniso_U_13
_atom_site_aniso_U_12
Ru1 0.02718(12) 0.02069(12) 0.02370(12) -0.00370(8) -0.00725(8) -0.00578(7)
Cl2 0.0315(3) 0.0286(3) 0.0369(3) -0.0025(2) -0.0144(2) -0.0082(2)
Cl1 0.0381(3) 0.0283(3) 0.0273(3) -0.0047(2) -0.0045(2) -0.0014(2)
N2 0.0378(11) 0.0254(10) 0.0288(10) -0.0041(8) -0.0137(9) -0.0063(8)
N1 0.0374(11) 0.0229(11) 0.0281(10) -0.0023(8) -0.0111(8) -0.0075(8)
C1 0.0250(11) 0.0249(11) 0.0272(11) -0.0056(9) -0.0051(9) -0.0045(9)
C8 0.0324(12) 0.0235(11) 0.0271(11) -0.0007(9) -0.0077(9) -0.0068(9)
C7 0.0296(11) 0.0292(12) 0.0227(10) -0.0049(9) -0.0050(9) -0.0096(9)
C9 0.0374(13) 0.0248(12) 0.0312(12) -0.0071(10) -0.0060(10) -0.0102(10)
C5 0.0275(11) 0.0319(13) 0.0303(12) -0.0030(10) -0.0088(9) -0.0085(9)
C11 0.0336(12) 0.0365(14) 0.0295(12) -0.0103(11) -0.0092(10) -0.0083(10)
C6 0.0269(11) 0.0251(11) 0.0305(12) -0.0059(9) -0.0034(9) -0.0073(9)
C4 0.0354(13) 0.0316(13) 0.0308(12) -0.0067(10) -0.0078(10) -0.0191(10)
C2 0.0368(13) 0.0321(13) 0.0313(12) -0.0079(10) -0.0127(10) -0.0066(10)
C3 0.0409(14) 0.0244(12) 0.0352(12) -0.0068(10) -0.0143(11) -0.0051(10)
C12 0.0490(16) 0.0433(16) 0.0271(12) -0.0064(11) -0.0119(11) -0.0084(12)
C10 0.0523(16) 0.0452(16) 0.0347(13) -0.0133(12) -0.0109(12) -0.0207(13)
C13 0.0495(16) 0.0413(16) 0.0400(14) -0.0194(12) -0.0086(12) -0.0132(13)

loop_
_atom_type_symbol
_atom_type_description
_atom_type_scat_dispersion_real
_atom_type_scat_dispersion_imag
_atom_type_scat_source
C C 0.0181 0.0091 'International Tables Vol C Tables 4.2.6.8 and 6.1.1.4'
H H 0 0 'International Tables Vol C Tables 4.2.6.8 and 6.1.1.4'
Cl Cl 0.3639 0.7018 'International Tables Vol C Tables 4.2.6.8 and 6.1.1.4'
N N 0.0311 0.018 'International Tables Vol C Tables 4.2.6.8 and 6.1.1.4'
Ru Ru 0.0552 3.296 'International Tables Vol C Tables 4.2.6.8 and 6.1.1.4'

loop_
_exptl_crystal_face_index_h
_exptl_crystal_face_index_k
_exptl_crystal_face_index_l
_exptl_crystal_face_perp_dist
0 0 1 0.0369
0 0 -1 0.048
-1 -1 1 0.0768
0 -1 -1 0.0707
0 1 1 0.0825
1 1 0 0.0779
-1 -1 0 0.0886
-1 0 1 0.0667
1 0 -1 0.0631
1 -1 -1 0.0747
-1 1 1 0.0467
1 0 0 0.0713
-1 0 0 0.0737
1 -1 0 0.0753
-1 1 0 0.0489
1 1 1 0.0776
1 0 1 0.0806
1 -1 1 0.075
0 -1 0 0.0698
0 1 0 0.0687
-1 1 -1 0.0507
-1 0 -1 0.0566
-3 -6 -3 0.0779
0 -1 1 0.0554
0 1 -1 0.0529

loop_
_geom_angle_atom_site_label_1
_geom_angle_atom_site_label_2
_geom_angle_atom_site_label_3
_geom_angle
_geom_angle_site_symmetry_1
_geom_angle_site_symmetry_3
_geom_angle_publ_flag
Cl1 Ru1 Cl2 86.08(2) . . ?
C1 Ru1 Cl2 85.96(7) . . ?
C1 Ru1 Cl1 89.44(6) . . ?
C1 Ru1 C8 157.26(9) . . ?
C1 Ru1 C7 119.89(9) . . ?
C1 Ru1 C9 154.63(10) . . ?
C1 Ru1 C5 92.41(9) . . ?
C1 Ru1 C6 93.17(9) . . ?
C1 Ru1 C4 117.33(10) . . ?
C8 Ru1 Cl2 92.68(7) . . ?
C8 Ru1 Cl1 113.14(7) . . ?
C7 Ru1 Cl2 88.97(7) . . ?
C7 Ru1 Cl1 149.83(7) . . ?
C7 Ru1 C8 37.37(9) . . ?
C7 Ru1 C9 66.86(9) . . ?
C7 Ru1 C4 81.02(9) . . ?
C9 Ru1 Cl2 119.29(7) . . ?
C9 Ru1 Cl1 89.88(7) . . ?
C9 Ru1 C8 35.89(9) . . ?
C5 Ru1 Cl2 152.89(7) . . ?
C5 Ru1 Cl1 120.99(7) . . ?
C5 Ru1 C8 78.56(9) . . ?
C5 Ru1 C7 68.44(9) . . ?
C5 Ru1 C9 66.46(10) . . ?
C5 Ru1 C4 37.28(10) . . ?
C6 Ru1 Cl2 114.84(7) . . ?
C6 Ru1 Cl1 159.04(7) . . ?
C6 Ru1 C8 66.81(9) . . ?
C6 Ru1 C7 37.78(9) . . ?
C6 Ru1 C9 78.94(9) . . ?
C6 Ru1 C5 38.15(9) . . ?
C6 Ru1 C4 68.33(10) . . ?
C4 Ru1 Cl2 156.65(7) . . ?
C4 Ru1 Cl1 92.03(7) . . ?
C4 Ru1 C8 66.69(9) . . ?
C4 Ru1 C9 37.37(10) . . ?
C1 N2 C3 126.6(2) . . ?
C1 N2 H2 114(2) . . ?
C3 N2 H2 118(2) . . ?
C1 N1 C2 127.0(2) . . ?
C1 N1 H1 118(2) . . ?
C2 N1 H1 115(2) . . ?
N2 C1 Ru1 118.35(17) . . ?
N1 C1 Ru1 126.13(18) . . ?
N1 C1 N2 115.5(2) . . ?
Ru1 C8 H8 132.7 . . ?
C7 C8 Ru1 68.89(13) . . ?
C7 C8 H8 119.5 . . ?
C9 C8 Ru1 72.04(14) . . ?
C9 C8 H8 119.5 . . ?
C9 C8 C7 121.0(2) . . ?
C8 C7 Ru1 73.73(13) . . ?
C8 C7 C11 118.1(2) . . ?
C11 C7 Ru1 128.89(17) . . ?
C6 C7 Ru1 70.59(13) . . ?
C6 C7 C8 118.5(2) . . ?
C6 C7 C11 123.4(2) . . ?
Ru1 C9 H9 131.7 . . ?
C8 C9 Ru1 72.07(14) . . ?
C8 C9 H9 119.5 . . ?
C8 C9 C4 121.0(2) . . ?
C4 C9 Ru1 69.69(14) . . ?
C4 C9 H9 119.5 . . ?
Ru1 C5 H5 130 . . ?
C6 C5 Ru1 70.70(14) . . ?
C6 C5 H5 119.4 . . ?
C4 C5 Ru1 72.45(14) . . ?
C4 C5 H5 119.4 . . ?
C4 C5 C6 121.1(2) . . ?
C7 C11 H11 107 . . ?
C7 C11 C12 110.0(2) . . ?
C7 C11 C13 113.8(2) . . ?
C12 C11 H11 107 . . ?
C13 C11 H11 107 . . ?
C13 C11 C12 111.7(2) . . ?
Ru1 C6 H6 129.7 . . ?
C7 C6 Ru1 71.63(13) . . ?
C7 C6 C5 120.0(2) . . ?
C7 C6 H6 120 . . ?
C5 C6 Ru1 71.14(14) . . ?
C5 C6 H6 120 . . ?
C9 C4 Ru1 72.94(14) . . ?
C9 C4 C10 119.5(2) . . ?
C5 C4 Ru1 70.27(14) . . ?
C5 C4 C9 118.1(2) . . ?
C5 C4 C10 122.4(3) . . ?
C10 C4 Ru1 129.48(18) . . ?
N1 C2 H2A 109.5 . . ?
N1 C2 H2B 109.5 . . ?
N1 C2 H2C 109.5 . . ?
H2A C2 H2B 109.5 . . ?
H2A C2 H2C 109.5 . . ?
H2B C2 H2C 109.5 . . ?
N2 C3 H3A 109.5 . . ?
N2 C3 H3B 109.5 . . ?
N2 C3 H3C 109.5 . . ?
H3A C3 H3B 109.5 . . ?
H3A C3 H3C 109.5 . . ?
H3B C3 H3C 109.5 . . ?
C11 C12 H12A 109.5 . . ?
C11 C12 H12B 109.5 . . ?
C11 C12 H12C 109.5 . . ?
H12A C12 H12B 109.5 . . ?
H12A C12 H12C 109.5 . . ?
H12B C12 H12C 109.5 . . ?
C4 C10 H10A 109.5 . . ?
C4 C10 H10B 109.5 . . ?
C4 C10 H10C 109.5 . . ?
H10A C10 H10B 109.5 . . ?
H10A C10 H10C 109.5 . . ?
H10B C10 H10C 109.5 . . ?
C11 C13 H13A 109.5 . . ?
C11 C13 H13B 109.5 . . ?
C11 C13 H13C 109.5 . . ?
H13A C13 H13B 109.5 . . ?
H13A C13 H13C 109.5 . . ?
H13B C13 H13C 109.5 . . ?

loop_
_geom_bond_atom_site_label_1
_geom_bond_atom_site_label_2
_geom_bond_distance
_geom_bond_site_symmetry_2
_geom_bond_publ_flag
Ru1 Cl2 2.4342(6) . ?
Ru1 Cl1 2.4297(6) . ?
Ru1 C1 2.078(2) . ?
Ru1 C8 2.258(2) . ?
Ru1 C7 2.194(2) . ?
Ru1 C9 2.257(2) . ?
Ru1 C5 2.186(2) . ?
Ru1 C6 2.180(2) . ?
Ru1 C4 2.214(2) . ?
N2 C1 1.336(3) . ?
N2 C3 1.452(3) . ?
N2 H2 0.81(3) . ?
N1 C1 1.331(3) . ?
N1 C2 1.453(3) . ?
N1 H1 0.82(3) . ?
C8 H8 0.95 . ?
C8 C7 1.427(3) . ?
C8 C9 1.391(4) . ?
C7 C11 1.516(3) . ?
C7 C6 1.416(4) . ?
C9 H9 0.95 . ?
C9 C4 1.433(4) . ?
C5 H5 0.95 . ?
C5 C6 1.427(4) . ?
C5 C4 1.407(4) . ?
C11 H11 1 . ?
C11 C12 1.532(4) . ?
C11 C13 1.524(4) . ?
C6 H6 0.95 . ?
C4 C10 1.507(3) . ?
C2 H2A 0.98 . ?
C2 H2B 0.98 . ?
C2 H2C 0.98 . ?
C3 H3A 0.98 . ?
C3 H3B 0.98 . ?
C3 H3C 0.98 . ?
C12 H12A 0.98 . ?
C12 H12B 0.98 . ?
C12 H12C 0.98 . ?
C10 H10A 0.98 . ?
C10 H10B 0.98 . ?
C10 H10C 0.98 . ?
C13 H13A 0.98 . ?
C13 H13B 0.98 . ?
C13 H13C 0.98 . ?

loop_
_geom_torsion_atom_site_label_1
_geom_torsion_atom_site_label_2
_geom_torsion_atom_site_label_3
_geom_torsion_atom_site_label_4
_geom_torsion
_geom_torsion_site_symmetry_1
_geom_torsion_site_symmetry_2
_geom_torsion_site_symmetry_3
_geom_torsion_site_symmetry_4
_geom_torsion_publ_flag
Ru1 C8 C7 C11 125.8(2) . . . . ?
Ru1 C8 C7 C6 -56.46(19) . . . . ?
Ru1 C8 C9 C4 51.7(2) . . . . ?
Ru1 C7 C11 C12 162.6(2) . . . . ?
Ru1 C7 C11 C13 -71.3(3) . . . . ?
Ru1 C7 C6 C5 -54.2(2) . . . . ?
Ru1 C9 C4 C5 55.64(19) . . . . ?
Ru1 C9 C4 C10 -126.2(2) . . . . ?
Ru1 C5 C6 C7 54.4(2) . . . . ?
Ru1 C5 C4 C9 -57.0(2) . . . . ?
Ru1 C5 C4 C10 124.9(2) . . . . ?
C8 C7 C11 C12 71.3(3) . . . . ?
C8 C7 C11 C13 -162.6(2) . . . . ?
C8 C7 C6 Ru1 58.03(19) . . . . ?
C8 C7 C6 C5 3.9(3) . . . . ?
C8 C9 C4 Ru1 -52.7(2) . . . . ?
C8 C9 C4 C5 2.9(4) . . . . ?
C8 C9 C4 C10 -178.9(2) . . . . ?
C7 C8 C9 Ru1 -50.5(2) . . . . ?
C7 C8 C9 C4 1.2(4) . . . . ?
C9 C8 C7 Ru1 51.9(2) . . . . ?
C9 C8 C7 C11 177.8(2) . . . . ?
C9 C8 C7 C6 -4.5(3) . . . . ?
C11 C7 C6 Ru1 -124.4(2) . . . . ?
C11 C7 C6 C5 -178.6(2) . . . . ?
C6 C7 C11 C12 -106.3(3) . . . . ?
C6 C7 C11 C13 19.9(3) . . . . ?
C6 C5 C4 Ru1 53.4(2) . . . . ?
C6 C5 C4 C9 -3.6(3) . . . . ?
C6 C5 C4 C10 178.3(2) . . . . ?
C4 C5 C6 Ru1 -54.2(2) . . . . ?
C4 C5 C6 C7 0.2(4) . . . . ?
C2 N1 C1 Ru1 -2.4(4) . . . . ?
C2 N1 C1 N2 174.4(2) . . . . ?
C3 N2 C1 Ru1 176.55(19) . . . . ?
C3 N2 C1 N1 -0.5(4) . . . . ?

loop_
_exptl_oxdiff_crystal_face_indexfrac_h
_exptl_oxdiff_crystal_face_indexfrac_k
_exptl_oxdiff_crystal_face_indexfrac_l
_exptl_oxdiff_crystal_face_x
_exptl_oxdiff_crystal_face_y
_exptl_oxdiff_crystal_face_z
-0.0008 0.0003 1 -0.0446 -0.1598 0.0016
0.0008 -0.0003 -1 0.0446 0.1598 -0.0016
-1.0018 -0.9996 0.9995 0.0164 -0.2931 0.2054
0.0004 -1 -1 -0.0506 0.1378 0.1246
-0.0004 1 1 0.0506 -0.1378 -0.1246
1.001 0.9999 0.0005 -0.0609 0.1333 -0.2037
-1.001 -0.9999 -0.0005 0.0609 -0.1333 0.2037
-1.0015 0.0001 0.9995 0.1116 -0.2712 0.0792
1.0015 -0.0001 -0.9995 -0.1116 0.2712 -0.0792
1.0011 -0.9998 -0.9995 -0.2068 0.2492 0.047
-1.0011 0.9998 0.9995 0.2068 -0.2492 -0.047
1.0007 0.0002 0.0005 -0.1561 0.1114 -0.0775
-1.0007 -0.0002 -0.0005 0.1561 -0.1114 0.0775
1.0003 -0.9995 0.0005 -0.2513 0.0894 0.0487
-1.0003 0.9995 -0.0005 0.2513 -0.0894 -0.0487
1.0003 1.0002 1.0005 -0.1055 -0.0264 -0.2021
0.9999 0.0005 1.0006 -0.2007 -0.0484 -0.0759
0.9996 -0.9992 1.0006 -0.2959 -0.0703 0.0503
-0.0004 -0.9997 0 -0.0952 -0.0219 0.1262
0.0004 0.9997 0 0.0952 0.0219 -0.1262
-0.9996 0.9992 -1.0006 0.2959 0.0703 -0.0503
-0.9999 -0.0005 -1.0006 0.2007 0.0484 0.0759
-3.2565 -5.9354 -3.18 0.0847 0.0149 0.9963
-0.0011 -0.9994 1 -0.1398 -0.1817 0.1278
0.0011 0.9994 -1 0.1398 0.1817 -0.1278
